data_7152090
loop_
_publ_author_name
'G\'alvez, Jos\'e A'
'D\'iaz de Villegas, Mar\'ia D'
'Badorrey, Ram\'on'
'L\'opez-Ram-de-V\'iu, Pilar'

_publ_section_title
;
 Switch in regioselectivity of epoxide ring-opening by changing the
 organometallic reagent.
;
_journal_issue 23
_journal_name_full 'Organic &amp; biomolecular chemistry'
_journal_page_first 8155
_journal_page_last 8162
_journal_paper_doi 10.1039/c1ob06216f
_journal_volume 9
_journal_year 2011
_chemical_absolute_configuration rm
_chemical_formula_moiety 'C14 H21 N O'
_chemical_formula_sum 'C14 H21 N O'
_chemical_formula_weight 219.32
_chemical_name_systematic
;
(R)-2-[(R)-1-hydroxy-3-phenylpropyl]piperidine
;
_space_group_IT_number 19
_symmetry_cell_setting orthorhombic
_symmetry_space_group_name_Hall 'P 2ac 2ab'
_symmetry_space_group_name_H-M 'P 21 21 21'
_atom_sites_solution_hydrogens geom
_atom_sites_solution_primary direct
_atom_sites_solution_secondary difmap
_audit_creation_method SHELXL-97
_cell_angle_alpha 90.00
_cell_angle_beta 90.00
_cell_angle_gamma 90.00
_cell_formula_units_Z 4
_cell_length_a 6.3355(6)
_cell_length_b 7.4390(8)
_cell_length_c 26.291(2)
_cell_measurement_reflns_used 4795
_cell_measurement_temperature 293(2)
_cell_measurement_theta_max 24.8706
_cell_measurement_theta_min 3.1557
_cell_volume 1239.1(2)
_computing_structure_refinement 'SHELXL-97 (Sheldrick, 1997)'
_computing_structure_solution 'SHELXS-97 (Sheldrick, 1990)'
_diffrn_ambient_temperature 293(2)
_diffrn_measured_fraction_theta_full 0.999
_diffrn_measured_fraction_theta_max 0.929
_diffrn_radiation_monochromator graphite
_diffrn_radiation_source 'fine-focus sealed tube'
_diffrn_radiation_type MoK\a
_diffrn_radiation_wavelength 0.71073
_diffrn_reflns_av_R_equivalents 0.1681
_diffrn_reflns_av_sigmaI/netI 0.0915
_diffrn_reflns_limit_h_max 8
_diffrn_reflns_limit_h_min -8
_diffrn_reflns_limit_k_max 9
_diffrn_reflns_limit_k_min -9
_diffrn_reflns_limit_l_max 35
_diffrn_reflns_limit_l_min -34
_diffrn_reflns_number 21730
_diffrn_reflns_theta_full 25.30
_diffrn_reflns_theta_max 29.02
_diffrn_reflns_theta_min 2.85
_exptl_absorpt_coefficient_mu 0.073
_exptl_absorpt_correction_type none
_exptl_crystal_colour colourless
_exptl_crystal_density_diffrn 1.176
_exptl_crystal_density_method 'not measured'
_exptl_crystal_description block
_exptl_crystal_F_000 480
_exptl_crystal_size_max 0.35
_exptl_crystal_size_mid 0.15
_exptl_crystal_size_min 0.14
_refine_diff_density_max 0.171
_refine_diff_density_min -0.210
_refine_diff_density_rms 0.043
_refine_ls_extinction_method none
_refine_ls_goodness_of_fit_ref 0.894
_refine_ls_hydrogen_treatment mixed
_refine_ls_matrix_type full
_refine_ls_number_parameters 150
_refine_ls_number_reflns 2988
_refine_ls_number_restraints 0
_refine_ls_restrained_S_all 0.894
_refine_ls_R_factor_all 0.0944
_refine_ls_R_factor_gt 0.0520
_refine_ls_shift/su_max 0.000
_refine_ls_shift/su_mean 0.000
_refine_ls_structure_factor_coef Fsqd
_refine_ls_weighting_details 'calc w=1/[\s^2^(Fo^2^)+(0.0295P)^2^+0.0000P] where P=(Fo^2^+2Fc^2^)/3'
_refine_ls_weighting_scheme calc
_refine_ls_wR_factor_gt 0.0762
_refine_ls_wR_factor_ref 0.0836
_reflns_number_gt 1856
_reflns_number_total 2988
_reflns_threshold_expression >2sigma(I)
_cod_data_source_file c1ob06216f.txt
_cod_data_source_block shelxl
_cod_database_code 7152090

loop_
_symmetry_equiv_pos_as_xyz
'x, y, z'
'-x+1/2, -y, z+1/2'
'x+1/2, -y+1/2, -z'
'-x, y+1/2, -z+1/2'

loop_
_atom_site_label
_atom_site_type_symbol
_atom_site_fract_x
_atom_site_fract_y
_atom_site_fract_z
_atom_site_U_iso_or_equiv
_atom_site_adp_type
_atom_site_occupancy
_atom_site_symmetry_multiplicity
_atom_site_calc_flag
_atom_site_refinement_flags
O O 0.57414(16) 0.38082(19) 0.20345(5) 0.0452(3) Uani 1 1 d .
HO H 0.5731 0.4909 0.2021 0.068 Uiso 1 1 calc R
N N 0.4421(2) 0.2841(2) 0.30126(5) 0.0386(4) Uani 1 1 d .
C1 C 0.4055(2) 0.3460(3) 0.35350(6) 0.0486(5) Uani 1 1 d .
H1A H 0.4167 0.4760 0.3550 0.058 Uiso 1 1 calc R
H1B H 0.5112 0.2952 0.3760 0.058 Uiso 1 1 calc R
C2 C 0.1885(3) 0.2883(3) 0.37039(6) 0.0476(5) Uani 1 1 d .
H2A H 0.1605 0.3346 0.4042 0.057 Uiso 1 1 calc R
H2B H 0.1819 0.1581 0.3718 0.057 Uiso 1 1 calc R
C3 C 0.0234(2) 0.3574(3) 0.33386(5) 0.0413(5) Uani 1 1 d .
H3A H 0.0161 0.4874 0.3362 0.050 Uiso 1 1 calc R
H3B H -0.1135 0.3093 0.3433 0.050 Uiso 1 1 calc R
C4 C 0.0738(2) 0.3039(3) 0.27934(5) 0.0355(4) Uani 1 1 d .
H4A H 0.0648 0.1743 0.2759 0.043 Uiso 1 1 calc R
H4B H -0.0288 0.3573 0.2565 0.043 Uiso 1 1 calc R
C5 C 0.2931(2) 0.3661(3) 0.26492(5) 0.0299(4) Uani 1 1 d .
H5 H 0.2999 0.4971 0.2686 0.036 Uiso 1 1 calc R
C6 C 0.3645(2) 0.3166(3) 0.21142(5) 0.0339(4) Uani 1 1 d .
H6 H 0.3687 0.1851 0.2094 0.041 Uiso 1 1 calc R
C7 C 0.2164(2) 0.3828(3) 0.17005(5) 0.0351(4) Uani 1 1 d .
H7A H 0.2103 0.5130 0.1713 0.042 Uiso 1 1 calc R
H7B H 0.0756 0.3374 0.1767 0.042 Uiso 1 1 calc R
C8 C 0.2838(3) 0.3246(3) 0.11699(5) 0.0475(5) Uani 1 1 d .
H8A H 0.4237 0.3717 0.1101 0.057 Uiso 1 1 calc R
H8B H 0.2921 0.1945 0.1159 0.057 Uiso 1 1 calc R
C9 C 0.1348(3) 0.3880(3) 0.07593(5) 0.0376(5) Uani 1 1 d .
C10 C -0.0617(3) 0.3098(3) 0.07017(6) 0.0447(5) Uani 1 1 d .
H10 H -0.1032 0.2188 0.0923 0.054 Uiso 1 1 calc R
C11 C -0.1968(3) 0.3645(3) 0.03233(6) 0.0500(5) Uani 1 1 d .
H11 H -0.3285 0.3106 0.0291 0.060 Uiso 1 1 calc R
C12 C -0.1381(3) 0.4980(3) -0.00061(7) 0.0536(6) Uani 1 1 d .
H12 H -0.2289 0.5337 -0.0265 0.064 Uiso 1 1 calc R
C13 C 0.0551(3) 0.5789(3) 0.00470(6) 0.0533(5) Uani 1 1 d .
H13 H 0.0953 0.6707 -0.0173 0.064 Uiso 1 1 calc R
C14 C 0.1894(3) 0.5233(3) 0.04289(6) 0.0461(5) Uani 1 1 d .
H14 H 0.3202 0.5788 0.0464 0.055 Uiso 1 1 calc R
HN H 0.567(2) 0.325(2) 0.2917(5) 0.031(5) Uiso 1 1 d .

loop_
_atom_site_aniso_label
_atom_site_aniso_U_11
_atom_site_aniso_U_22
_atom_site_aniso_U_33
_atom_site_aniso_U_23
_atom_site_aniso_U_13
_atom_site_aniso_U_12
O 0.0297(6) 0.0603(9) 0.0455(6) 0.0054(7) 0.0037(5) 0.0010(7)
N 0.0261(8) 0.0549(10) 0.0347(7) 0.0065(7) -0.0022(7) 0.0015(8)
C1 0.0424(11) 0.0702(16) 0.0331(8) 0.0035(10) -0.0051(7) -0.0056(11)
C2 0.0493(12) 0.0603(14) 0.0331(9) 0.0017(9) 0.0043(8) -0.0064(11)
C3 0.0334(9) 0.0477(13) 0.0428(9) -0.0041(9) 0.0068(7) -0.0042(9)
C4 0.0296(9) 0.0392(11) 0.0376(8) 0.0009(8) -0.0025(7) -0.0005(9)
C5 0.0279(8) 0.0307(10) 0.0312(7) 0.0002(8) -0.0033(6) 0.0007(8)
C6 0.0318(9) 0.0339(11) 0.0359(8) 0.0004(8) 0.0008(7) 0.0015(8)
C7 0.0351(9) 0.0398(11) 0.0306(7) -0.0006(8) -0.0012(7) 0.0032(9)
C8 0.0485(11) 0.0617(14) 0.0322(8) -0.0004(9) -0.0008(8) 0.0150(11)
C9 0.0448(10) 0.0421(12) 0.0261(8) -0.0044(8) 0.0037(7) 0.0075(9)
C10 0.0503(11) 0.0475(13) 0.0364(9) 0.0028(8) 0.0028(9) -0.0024(11)
C11 0.0445(11) 0.0599(14) 0.0457(10) -0.0120(11) -0.0026(9) -0.0058(11)
C12 0.0635(14) 0.0596(15) 0.0375(9) -0.0046(10) -0.0127(9) 0.0131(12)
C13 0.0703(14) 0.0488(14) 0.0407(10) 0.0076(9) 0.0008(10) 0.0025(13)
C14 0.0477(12) 0.0501(13) 0.0406(9) -0.0017(9) 0.0005(9) -0.0029(10)

loop_
_atom_type_symbol
_atom_type_description
_atom_type_scat_dispersion_real
_atom_type_scat_dispersion_imag
_atom_type_scat_source
C C 0.0033 0.0016 'International Tables Vol C Tables 4.2.6.8 and 6.1.1.4'
H H 0.0000 0.0000 'International Tables Vol C Tables 4.2.6.8 and 6.1.1.4'
N N 0.0061 0.0033 'International Tables Vol C Tables 4.2.6.8 and 6.1.1.4'
O O 0.0106 0.0060 'International Tables Vol C Tables 4.2.6.8 and 6.1.1.4'

loop_
_geom_angle_atom_site_label_1
_geom_angle_atom_site_label_2
_geom_angle_atom_site_label_3
_geom_angle
C1 N C5 112.03(14)
N C1 C2 109.29(15)
C1 C2 C3 110.33(14)
C2 C3 C4 111.37(14)
C5 C4 C3 110.42(13)
N C5 C4 107.39(13)
N C5 C6 107.95(13)
C4 C5 C6 115.47(13)
O C6 C7 111.18(13)
O C6 C5 109.33(13)
C7 C6 C5 113.56(13)
C6 C7 C8 113.02(14)
C9 C8 C7 113.04(14)
C14 C9 C10 117.76(15)
C14 C9 C8 121.55(17)
C10 C9 C8 120.68(17)
C11 C10 C9 121.05(18)
C12 C11 C10 120.24(19)
C11 C12 C13 119.78(17)
C12 C13 C14 119.53(18)
C9 C14 C13 121.63(18)

loop_
_geom_bond_atom_site_label_1
_geom_bond_atom_site_label_2
_geom_bond_distance
O C6 1.4270(19)
N C1 1.467(2)
N C5 1.4752(19)
C1 C2 1.507(2)
C2 C3 1.510(2)
C3 C4 1.522(2)
C4 C5 1.513(2)
C5 C6 1.5226(19)
C6 C7 1.519(2)
C7 C8 1.522(2)
C8 C9 1.509(2)
C9 C14 1.374(3)
C9 C10 1.382(2)
C10 C11 1.374(2)
C11 C12 1.369(3)
C12 C13 1.371(3)
C13 C14 1.380(2)
